data_7235885
loop_
_publ_author_name
'Mahmudov, Kamran T.'
'Sutradhar, Manas'
'Martins, Lu\'isa M. D. R. S.'
'Guedes da Silva, M. F\'atima C.'
'Ribera, Alice'
'Nunes, Ana V. M.'
'Gahramanova, Shahnaz I.'
'Marchetti, Fabio'
'Pombeiro, Armando J. L.'

_publ_section_title
;
 MnII and CuII complexes with arylhydrazones of active methylene compounds
 as effective heterogeneous catalysts for solvent- and additive-free
 microwave-assisted peroxidative oxidation of alcohols
;
_journal_issue 33
_journal_name_full 'RSC Advances'
_journal_page_first 25979
_journal_paper_doi 10.1039/C5RA02667A
_journal_volume 5
_journal_year 2015
_chemical_formula_moiety '2(C9 H7 N4 O4 S), H12 Mn O6, 4(H2 O)'
_chemical_formula_sum 'C18 H34 Mn N8 O18 S2'
_chemical_formula_weight 769.59
_space_group_crystal_system triclinic
_space_group_IT_number 2
_space_group_name_Hall '-P 1'
_space_group_name_H-M_alt 'P -1'
_atom_sites_solution_hydrogens mixed
_audit_creation_method SHELXL-2014
_audit_update_record
;
2014-09-06 deposited with the CCDC.
2015-03-04 downloaded from the CCDC.
;
_cell_angle_alpha 85.652(3)
_cell_angle_beta 82.940(3)
_cell_angle_gamma 76.401(3)
_cell_formula_units_Z 1
_cell_length_a 7.2288(4)
_cell_length_b 9.9748(6)
_cell_length_c 11.5954(6)
_cell_measurement_reflns_used 7963
_cell_measurement_temperature 296(2)
_cell_measurement_theta_max 30.67
_cell_measurement_theta_min 2.92
_cell_volume 805.54(8)
_computing_cell_refinement 'Bruker SAINT'
_computing_data_collection 'Bruker APEX 2'
_computing_data_reduction 'Bruker SAINT'
_computing_molecular_graphics 'Mercury CSD 3.3'
_computing_publication_material 'WinGX publication routines (Farrugia, 1999)'
_computing_structure_refinement 'SHELXL-2013 (Sheldrick, 2013)'
_computing_structure_solution 'SIR97 (Giacovazzo et al, 1997)'
_diffrn_ambient_temperature 296(2)
_diffrn_measured_fraction_theta_full 0.998
_diffrn_measured_fraction_theta_max 0.989
_diffrn_measurement_device_type 'Bruker APEX-II Photon 100'
_diffrn_measurement_method '\f and \w scans'
_diffrn_radiation_monochromator graphite
_diffrn_radiation_source 'sealed tube'
_diffrn_radiation_type MoK\a
_diffrn_radiation_wavelength 0.71073
_diffrn_reflns_av_R_equivalents 0.0254
_diffrn_reflns_av_unetI/netI 0.0280
_diffrn_reflns_Laue_measured_fraction_full 0.998
_diffrn_reflns_Laue_measured_fraction_max 0.989
_diffrn_reflns_limit_h_max 9
_diffrn_reflns_limit_h_min -10
_diffrn_reflns_limit_k_max 14
_diffrn_reflns_limit_k_min -14
_diffrn_reflns_limit_l_max 16
_diffrn_reflns_limit_l_min -16
_diffrn_reflns_number 13853
_diffrn_reflns_point_group_measured_fraction_full 0.998
_diffrn_reflns_point_group_measured_fraction_max 0.989
_diffrn_reflns_theta_full 25.242
_diffrn_reflns_theta_max 30.702
_diffrn_reflns_theta_min 1.772
_exptl_absorpt_coefficient_mu 0.627
_exptl_absorpt_correction_T_max 0.877
_exptl_absorpt_correction_T_min 0.780
_exptl_absorpt_correction_type multi-scan
_exptl_absorpt_process_details sadabs
_exptl_crystal_colour yellow
_exptl_crystal_density_diffrn 1.586
_exptl_crystal_description prism
_exptl_crystal_F_000 399
_exptl_crystal_recrystallization_method 'Slow evaporation of a methanol solution'
_exptl_crystal_size_max 0.420
_exptl_crystal_size_mid 0.330
_exptl_crystal_size_min 0.210
_refine_diff_density_max 0.462
_refine_diff_density_min -0.372
_refine_diff_density_rms 0.060
_refine_ls_extinction_method none
_refine_ls_goodness_of_fit_ref 1.049
_refine_ls_hydrogen_treatment mixed
_refine_ls_matrix_type full
_refine_ls_number_parameters 253
_refine_ls_number_reflns 4954
_refine_ls_number_restraints 10
_refine_ls_restrained_S_all 1.058
_refine_ls_R_factor_all 0.0316
_refine_ls_R_factor_gt 0.0273
_refine_ls_shift/su_max 0.001
_refine_ls_shift/su_mean 0.000
_refine_ls_structure_factor_coef Fsqd
_refine_ls_weighting_details 'w=1/[\s^2^(Fo^2^)+(0.0412P)^2^+0.2133P] where P=(Fo^2^+2Fc^2^)/3'
_refine_ls_weighting_scheme calc
_refine_ls_wR_factor_gt 0.0739
_refine_ls_wR_factor_ref 0.0774
_reflns_Friedel_coverage 0.000
_reflns_number_gt 4434
_reflns_number_total 4954
_reflns_threshold_expression 'I > 2\s(I)'
_cod_data_source_file c5ra02667a2.cif
_cod_data_source_block Compound1
_cod_database_code 7235885
_shelx_space_group_comment
;
The symmetry employed for this shelxl refinement is uniquely defined
by the following loop, which should always be used as a source of
symmetry information in preference to the above space-group names.
They are only intended as comments.
;
_shelx_estimated_absorpt_t_min 0.779
_shelx_estimated_absorpt_t_max 0.880
_shelxl_version_number 2014-3

loop_
_space_group_symop_operation_xyz
'x, y, z'
'-x, -y, -z'

loop_
_atom_site_label
_atom_site_type_symbol
_atom_site_fract_x
_atom_site_fract_y
_atom_site_fract_z
_atom_site_U_iso_or_equiv
_atom_site_adp_type
_atom_site_occupancy
_atom_site_site_symmetry_order
_atom_site_calc_flag
_atom_site_refinement_flags_posn
_atom_site_refinement_flags_adp
_atom_site_refinement_flags_occupancy
C1 C 0.26709(14) 0.50135(10) 0.43270(9) 0.01342(17) Uani 1 1 d . . .
C2 C 0.36200(15) 0.43555(10) 0.33228(9) 0.01376(18) Uani 1 1 d . . .
C3 C 0.48166(16) 0.30424(11) 0.34170(10) 0.0182(2) Uani 1 1 d . . .
H3 H 0.5430 0.2603 0.2749 0.022 Uiso 1 1 calc R U .
C4 C 0.50973(16) 0.23900(11) 0.44987(11) 0.0203(2) Uani 1 1 d . . .
H4 H 0.5887 0.1511 0.4559 0.024 Uiso 1 1 calc R U .
C5 C 0.41891(16) 0.30586(11) 0.54943(10) 0.0186(2) Uani 1 1 d . . .
H5 H 0.4402 0.2630 0.6222 0.022 Uiso 1 1 calc R U .
C6 C 0.29706(15) 0.43550(11) 0.54170(9) 0.01659(19) Uani 1 1 d . . .
H6 H 0.2355 0.4785 0.6089 0.020 Uiso 1 1 calc R U .
C7 C -0.05227(15) 0.81604(10) 0.51428(9) 0.01485(18) Uani 1 1 d . . .
C8 C -0.13503(16) 0.88264(11) 0.62516(9) 0.01622(19) Uani 1 1 d . . .
C9 C -0.11584(16) 0.88217(11) 0.40680(10) 0.0176(2) Uani 1 1 d . . .
N1 N 0.14414(13) 0.63304(9) 0.42364(8) 0.01511(16) Uani 1 1 d . . .
N2 N 0.06934(13) 0.69754(9) 0.51913(8) 0.01485(16) Uani 1 1 d . . .
N3 N -0.15900(17) 0.92563(12) 0.31728(9) 0.0261(2) Uani 1 1 d . . .
N4 N -0.07235(16) 0.81464(10) 0.72135(9) 0.0221(2) Uani 1 1 d . . .
O1 O 0.40956(14) 0.41318(9) 0.10914(7) 0.02364(18) Uani 1 1 d . . .
O2 O 0.48073(12) 0.61301(8) 0.18512(7) 0.01753(15) Uani 1 1 d . . .
O3 O 0.15173(12) 0.59778(9) 0.18949(7) 0.02049(16) Uani 1 1 d . . .
O4 O -0.25345(12) 0.99403(8) 0.62403(7) 0.02115(17) Uani 1 1 d . . .
O5 O 0.61077(14) 0.10011(9) -0.15952(7) 0.02372(18) Uani 1 1 d D . .
O6 O 0.30153(12) 0.19179(8) 0.03866(8) 0.02063(16) Uani 1 1 d D . .
O7 O 0.70862(14) 0.05752(10) 0.09512(8) 0.02504(18) Uani 1 1 d D . .
O8 O 0.07850(12) 0.74988(9) 0.98276(8) 0.02096(16) Uani 1 1 d D . .
O9 O 0.13964(13) 0.54512(9) 0.83048(8) 0.02412(18) Uani 1 1 d D . .
S2 S 0.35127(4) 0.51924(2) 0.19245(2) 0.01377(6) Uani 1 1 d . . .
Mn1 Mn 0.5000 0.0000 0.0000 0.01375(6) Uani 1 2 d S . P
H1N H 0.107(2) 0.6656(16) 0.3545(14) 0.021 Uiso 1 1 d . U .
H4A H -0.127(2) 0.8440(16) 0.7865(14) 0.021 Uiso 1 1 d . U .
H4B H 0.004(2) 0.7360(17) 0.7200(14) 0.021 Uiso 1 1 d . U .
H5A H 0.585(2) 0.1875(13) -0.1663(14) 0.021 Uiso 1 1 d D U .
H5B H 0.643(2) 0.0716(16) -0.2267(12) 0.021 Uiso 1 1 d D U .
H6A H 0.331(2) 0.2660(14) 0.0547(14) 0.021 Uiso 1 1 d D U .
H6B H 0.189(2) 0.2145(16) 0.0185(14) 0.021 Uiso 1 1 d D U .
H7A H 0.749(2) 0.0181(16) 0.1548(12) 0.021 Uiso 1 1 d D U .
H7B H 0.779(2) 0.1147(15) 0.0698(13) 0.021 Uiso 1 1 d D U .
H8A H 0.101(2) 0.6835(15) 0.9389(13) 0.021 Uiso 1 1 d D U .
H8B H 0.106(2) 0.7143(16) 1.0479(12) 0.021 Uiso 1 1 d D U .
H9A H 0.058(2) 0.4969(16) 0.8302(14) 0.021 Uiso 1 1 d D U .
H9B H 0.245(2) 0.4917(15) 0.8289(14) 0.021 Uiso 1 1 d D U .

loop_
_atom_site_aniso_label
_atom_site_aniso_U_11
_atom_site_aniso_U_22
_atom_site_aniso_U_33
_atom_site_aniso_U_23
_atom_site_aniso_U_13
_atom_site_aniso_U_12
C1 0.0122(4) 0.0143(4) 0.0142(4) -0.0011(3) -0.0015(3) -0.0035(3)
C2 0.0134(4) 0.0144(4) 0.0138(4) -0.0008(3) -0.0018(3) -0.0038(3)
C3 0.0168(5) 0.0159(4) 0.0213(5) -0.0030(4) -0.0010(4) -0.0025(4)
C4 0.0181(5) 0.0150(4) 0.0268(6) 0.0013(4) -0.0060(4) -0.0009(4)
C5 0.0188(5) 0.0197(5) 0.0189(5) 0.0035(4) -0.0070(4) -0.0064(4)
C6 0.0174(5) 0.0189(5) 0.0144(4) 0.0003(3) -0.0026(4) -0.0060(4)
C7 0.0153(5) 0.0156(4) 0.0137(4) -0.0010(3) -0.0016(3) -0.0034(3)
C8 0.0179(5) 0.0158(4) 0.0151(4) -0.0020(3) -0.0009(4) -0.0042(4)
C9 0.0174(5) 0.0164(4) 0.0186(5) -0.0013(4) -0.0007(4) -0.0036(4)
N1 0.0155(4) 0.0158(4) 0.0124(4) -0.0019(3) -0.0013(3) -0.0001(3)
N2 0.0138(4) 0.0163(4) 0.0147(4) -0.0030(3) -0.0003(3) -0.0037(3)
N3 0.0301(6) 0.0277(5) 0.0214(5) 0.0036(4) -0.0065(4) -0.0082(4)
N4 0.0293(5) 0.0189(4) 0.0138(4) -0.0016(3) -0.0016(4) 0.0029(4)
O1 0.0371(5) 0.0189(4) 0.0162(4) -0.0063(3) 0.0018(3) -0.0096(3)
O2 0.0191(4) 0.0141(3) 0.0200(4) -0.0013(3) -0.0002(3) -0.0060(3)
O3 0.0165(4) 0.0282(4) 0.0161(4) 0.0022(3) -0.0051(3) -0.0033(3)
O4 0.0248(4) 0.0167(3) 0.0187(4) -0.0025(3) -0.0020(3) 0.0022(3)
O5 0.0376(5) 0.0135(3) 0.0168(4) -0.0013(3) 0.0059(3) -0.0036(3)
O6 0.0173(4) 0.0154(3) 0.0291(4) -0.0068(3) -0.0039(3) -0.0011(3)
O7 0.0311(5) 0.0278(4) 0.0220(4) 0.0065(3) -0.0128(3) -0.0155(4)
O8 0.0216(4) 0.0217(4) 0.0195(4) 0.0012(3) -0.0059(3) -0.0036(3)
O9 0.0162(4) 0.0229(4) 0.0328(5) -0.0022(3) -0.0030(3) -0.0029(3)
S2 0.01586(12) 0.01377(11) 0.01223(11) -0.00212(8) -0.00078(8) -0.00442(8)
Mn1 0.01523(11) 0.01221(10) 0.01349(11) -0.00183(7) -0.00126(8) -0.00229(7)

loop_
_atom_type_symbol
_atom_type_description
_atom_type_scat_dispersion_real
_atom_type_scat_dispersion_imag
_atom_type_scat_source
C C 0.0033 0.0016 'International Tables Vol C Tables 4.2.6.8 and 6.1.1.4'
H H 0.0000 0.0000 'International Tables Vol C Tables 4.2.6.8 and 6.1.1.4'
N N 0.0061 0.0033 'International Tables Vol C Tables 4.2.6.8 and 6.1.1.4'
O O 0.0106 0.0060 'International Tables Vol C Tables 4.2.6.8 and 6.1.1.4'
S S 0.1246 0.1234 'International Tables Vol C Tables 4.2.6.8 and 6.1.1.4'
Mn Mn 0.3368 0.7283 'International Tables Vol C Tables 4.2.6.8 and 6.1.1.4'

loop_
_geom_angle_atom_site_label_1
_geom_angle_atom_site_label_2
_geom_angle_atom_site_label_3
_geom_angle
_geom_angle_site_symmetry_1
_geom_angle_site_symmetry_3
C6 C1 C2 119.39(9) . .
C6 C1 N1 120.38(9) . .
C2 C1 N1 120.22(9) . .
C3 C2 C1 119.98(9) . .
C3 C2 S2 117.78(8) . .
C1 C2 S2 122.04(8) . .
C4 C3 C2 120.39(10) . .
C4 C3 H3 119.8 . .
C2 C3 H3 119.8 . .
C3 C4 C5 119.49(10) . .
C3 C4 H4 120.3 . .
C5 C4 H4 120.3 . .
C6 C5 C4 120.91(10) . .
C6 C5 H5 119.5 . .
C4 C5 H5 119.5 . .
C5 C6 C1 119.81(10) . .
C5 C6 H6 120.1 . .
C1 C6 H6 120.1 . .
N2 C7 C9 122.80(9) . .
N2 C7 C8 118.25(9) . .
C9 C7 C8 118.89(9) . .
O4 C8 N4 124.26(10) . .
O4 C8 C7 120.04(9) . .
N4 C8 C7 115.70(9) . .
N3 C9 C7 174.73(12) . .
N2 N1 C1 119.07(9) . .
N2 N1 H1N 121.4(10) . .
C1 N1 H1N 119.0(10) . .
C7 N2 N1 120.66(9) . .
C8 N4 H4A 118.2(11) . .
C8 N4 H4B 122.3(11) . .
H4A N4 H4B 118.4(15) . .
Mn1 O5 H5A 118.9(11) . .
Mn1 O5 H5B 130.8(11) . .
H5A O5 H5B 106.7(15) . .
Mn1 O6 H6A 125.7(11) . .
Mn1 O6 H6B 124.2(11) . .
H6A O6 H6B 107.2(15) . .
Mn1 O7 H7A 125.9(11) . .
Mn1 O7 H7B 125.5(10) . .
H7A O7 H7B 107.6(15) . .
H8A O8 H8B 105.1(15) . .
H9A O9 H9B 107.1(16) . .
O1 S2 O2 113.22(5) . .
O1 S2 O3 113.66(5) . .
O2 S2 O3 110.52(5) . .
O1 S2 C2 107.05(5) . .
O2 S2 C2 105.86(5) . .
O3 S2 C2 105.89(5) . .
O6 Mn1 O6 180.0 . 2_655
O6 Mn1 O7 89.77(4) . 2_655
O6 Mn1 O7 90.23(4) 2_655 2_655
O6 Mn1 O7 90.23(4) . .
O6 Mn1 O7 89.77(4) 2_655 .
O7 Mn1 O7 180.0 2_655 .
O6 Mn1 O5 91.12(3) . 2_655
O6 Mn1 O5 88.88(3) 2_655 2_655
O7 Mn1 O5 90.35(4) 2_655 2_655
O7 Mn1 O5 89.65(4) . 2_655
O6 Mn1 O5 88.88(3) . .
O6 Mn1 O5 91.12(3) 2_655 .
O7 Mn1 O5 89.65(4) 2_655 .
O7 Mn1 O5 90.35(4) . .
O5 Mn1 O5 180.0 2_655 .

loop_
_geom_bond_atom_site_label_1
_geom_bond_atom_site_label_2
_geom_bond_distance
_geom_bond_site_symmetry_2
C1 C6 1.3965(14) .
C1 C2 1.4018(14) .
C1 N1 1.4070(13) .
C2 C3 1.3944(14) .
C2 S2 1.7683(10) .
C3 C4 1.3837(16) .
C3 H3 0.9300 .
C4 C5 1.3904(16) .
C4 H4 0.9300 .
C5 C6 1.3865(15) .
C5 H5 0.9300 .
C6 H6 0.9300 .
C7 N2 1.2987(13) .
C7 C9 1.4399(14) .
C7 C8 1.4852(14) .
C8 O4 1.2332(13) .
C8 N4 1.3321(14) .
C9 N3 1.1448(15) .
N1 N2 1.3151(12) .
N1 H1N 0.892(16) .
N4 H4A 0.848(17) .
N4 H4B 0.847(16) .
O1 S2 1.4405(8) .
O2 S2 1.4621(8) .
O3 S2 1.4739(8) .
O5 Mn1 2.1890(8) .
O5 H5A 0.847(13) .
O5 H5B 0.837(13) .
O6 Mn1 2.1449(8) .
O6 H6A 0.856(13) .
O6 H6B 0.848(13) .
O7 Mn1 2.1752(9) .
O7 H7A 0.821(13) .
O7 H7B 0.864(13) .
O8 H8A 0.839(13) .
O8 H8B 0.836(13) .
O9 H9A 0.845(13) .
O9 H9B 0.821(13) .
Mn1 O6 2.1449(8) 2_655
Mn1 O7 2.1752(9) 2_655
Mn1 O5 2.1890(8) 2_655

loop_
_geom_hbond_atom_site_label_D
_geom_hbond_atom_site_label_H
_geom_hbond_atom_site_label_A
_geom_hbond_distance_DH
_geom_hbond_distance_HA
_geom_hbond_distance_DA
_geom_hbond_angle_DHA
_geom_hbond_site_symmetry_A
N1 H1N O3 0.892(16) 2.040(16) 2.7564(12) 136.5(13) .
N4 H4A O6 0.848(17) 2.302(16) 3.0630(14) 149.5(14) 2_566
N4 H4B O9 0.847(16) 2.299(16) 3.0332(13) 145.2(14) .
O5 H5A O2 0.847(13) 1.936(13) 2.7828(11) 177.7(15) 2_665
O5 H5B O4 0.837(13) 1.940(13) 2.7732(12) 173.2(15) 1_644
O6 H6A O1 0.856(13) 1.870(13) 2.7196(12) 171.5(15) .
O6 H6B O8 0.848(13) 1.884(14) 2.7095(12) 164.1(15) 2_566
O7 H7A N3 0.821(13) 2.143(13) 2.9635(14) 176.1(16) 1_645
O7 H7B O8 0.864(13) 1.905(13) 2.7677(13) 176.4(16) 2_666
O8 H8A O9 0.839(13) 1.886(13) 2.7231(13) 174.9(16) .
O8 H8B O3 0.836(13) 1.954(13) 2.7768(11) 167.8(15) 1_556
O8 H8B S2 0.836(13) 2.891(14) 3.6455(9) 151.2(14) 1_556
O9 H9A O3 0.845(13) 2.008(13) 2.8467(13) 171.4(15) 2_566
O9 H9B O2 0.821(13) 2.004(13) 2.8173(12) 170.9(16) 2_666
O9 H9B S2 0.821(13) 2.874(14) 3.5637(10) 143.0(14) 2_666
